data_4074630
loop_
_publ_author_name
'Mutseneck, Elena V.'
'Perekalin, Dmitry S.'
'Holub, Josef'
'Starikova, Zoya A.'
'Petrovskii, Pavel V.'
'Zanello, Piero'
'Corsini, Maddalena'
'\<St\'ibr, Bohumil'
'Kudinov, Alexander R.'

_publ_section_title
;
 (Tetramethylcyclobutadiene)cobalt Complexes with Phosphacarborane
 Ligands&#x2020;
;
_journal_issue 10
_journal_name_full Organometallics
_journal_page_first 2419
_journal_paper_doi 10.1021/om050653u
_journal_volume 25
_journal_year 2006
_chemical_formula_moiety 'C10 H21 B8 Cl Co P'
_chemical_formula_sum 'C10 H21 B8 Cl Co P'
_chemical_formula_weight 353.10
_chemical_name_systematic
; 
 ? 
;
_space_group_IT_number 29
_symmetry_cell_setting orthorhombic
_symmetry_space_group_name_Hall 'P -2ac 2a'
_symmetry_space_group_name_H-M 'P 21 c a'
_atom_sites_solution_hydrogens geom
_atom_sites_solution_primary direct
_atom_sites_solution_secondary difmap
_audit_creation_method SHELXL-97
_cell_angle_alpha 90.00
_cell_angle_beta 90.00
_cell_angle_gamma 90.00
_cell_formula_units_Z 8
_cell_length_a 15.2228(16)
_cell_length_b 16.3482(17)
_cell_length_c 13.2296(14)
_cell_measurement_reflns_used 979
_cell_measurement_temperature 120(2)
_cell_measurement_theta_max 28.98
_cell_measurement_theta_min 2.39
_cell_volume 3292.4(6)
_computing_cell_refinement 'SMART (Bruker, 1998b)'
_computing_data_collection 'SMART (Bruker, 1998b)'
_computing_data_reduction 'SAINTPlus (Bruker, 1998a)'
_computing_molecular_graphics 'SHELXTL ver. 5.1 (Sheldrick, 1998b)'
_computing_publication_material 'SHELXTL ver. 5.1 (Sheldrick, 1998b)'
_computing_structure_refinement 'SHELXTL ver. 5.1 (Sheldrick, 1998b)'
_computing_structure_solution 'SHELXTL ver. 5.1 (Sheldrick, 1998b)'
_diffrn_ambient_temperature 120(2)
_diffrn_measured_fraction_theta_full 0.984
_diffrn_measured_fraction_theta_max 0.984
_diffrn_measurement_device_type 'Bruker SMART 1000 CCD area detector'
_diffrn_measurement_method 'phi and omega scans'
_diffrn_radiation_monochromator graphite
_diffrn_radiation_source 'fine-focus sealed tube'
_diffrn_radiation_type MoK\a
_diffrn_radiation_wavelength 0.71073
_diffrn_reflns_av_R_equivalents 0.0391
_diffrn_reflns_av_sigmaI/netI 0.0424
_diffrn_reflns_limit_h_max 20
_diffrn_reflns_limit_h_min -20
_diffrn_reflns_limit_k_max 21
_diffrn_reflns_limit_k_min -21
_diffrn_reflns_limit_l_max 16
_diffrn_reflns_limit_l_min -17
_diffrn_reflns_number 25954
_diffrn_reflns_theta_full 28.00
_diffrn_reflns_theta_max 28.00
_diffrn_reflns_theta_min 1.25
_exptl_absorpt_coefficient_mu 1.283
_exptl_absorpt_correction_T_max 0.802
_exptl_absorpt_correction_T_min 0.636
_exptl_absorpt_correction_type multi-scan
_exptl_absorpt_process_details 'SADABS(Sheldrick, 1998a)'
_exptl_crystal_colour orange
_exptl_crystal_density_diffrn 1.425
_exptl_crystal_density_method 'not measured'
_exptl_crystal_description plate
_exptl_crystal_F_000 1440
_exptl_crystal_size_max 0.45
_exptl_crystal_size_mid 0.30
_exptl_crystal_size_min 0.25
_refine_diff_density_max 0.935
_refine_diff_density_min -0.383
_refine_diff_density_rms 0.085
_refine_ls_abs_structure_details 'Flack H D (1983), Acta Cryst. A39, 876-881'
_refine_ls_abs_structure_Flack 0.106(17)
_refine_ls_extinction_method none
_refine_ls_goodness_of_fit_ref 1.010
_refine_ls_hydrogen_treatment mixed
_refine_ls_matrix_type full
_refine_ls_number_parameters 380
_refine_ls_number_reflns 7749
_refine_ls_number_restraints 1
_refine_ls_restrained_S_all 1.010
_refine_ls_R_factor_all 0.0551
_refine_ls_R_factor_gt 0.0440
_refine_ls_shift/su_max 0.001
_refine_ls_shift/su_mean 0.000
_refine_ls_structure_factor_coef Fsqd
_refine_ls_weighting_details 'calc w=1/[\s^2^(Fo^2^)+(0.0361P)^2^+4.5000P] where P=(Fo^2^+2Fc^2^)/3'
_refine_ls_weighting_scheme calc
_refine_ls_wR_factor_gt 0.0934
_refine_ls_wR_factor_ref 0.0973
_reflns_number_gt 6315
_reflns_number_total 7749
_reflns_threshold_expression I>2/s(I)
_cod_data_source_file om050653usi20050729_123610.cif
_cod_data_source_block fin
_cod_depositor_comments
;
The following automatic conversions were performed:

'_symmetry_cell_setting' value 'Orthorhombic' changed to
'orthorhombic' according to
/home/saulius/struct/CIF-dictionaries/cif_core.dic dictionary named
'cif_core.dic' version 2.4.1 from 2010-06-29.

Automatic conversion script
Id: cif_fix_values 1715 2011-07-08 13:25:40Z adriana 
;
_cod_original_sg_symbol_H-M 'P 21ca'
_cod_database_code 4074630

loop_
_symmetry_equiv_pos_as_xyz
'x, y, z'
'x+1/2, -y, -z'
'x, -y, z+1/2'
'x+1/2, y, -z+1/2'

loop_
_atom_site_label
_atom_site_type_symbol
_atom_site_fract_x
_atom_site_fract_y
_atom_site_fract_z
_atom_site_U_iso_or_equiv
_atom_site_adp_type
_atom_site_occupancy
_atom_site_symmetry_multiplicity
_atom_site_calc_flag
_atom_site_refinement_flags
Co1 Co -0.03924(3) -0.40075(3) -0.64288(4) 0.01985(13) Uani 1 1 d .
P2 P -0.14293(8) -0.43980(6) -0.75041(9) 0.0265(2) Uani 1 1 d .
Cl1 Cl 0.12448(7) -0.52841(6) -0.57459(8) 0.0317(2) Uani 1 1 d .
C4 C -0.0705(3) -0.4821(2) -0.5386(3) 0.0252(8) Uani 1 1 d .
H1C H -0.0599 -0.4672 -0.4666 0.030 Uiso 1 1 d R
C8 C -0.1605(3) -0.5393(3) -0.5548(3) 0.0304(10) Uani 1 1 d .
H2C H -0.2323 -0.5424 -0.4740 0.037 Uiso 1 1 d R
B6 B -0.0241(3) -0.5008(2) -0.7458(3) 0.0222(9) Uani 1 1 d .
H3 H 0.0111 -0.4969 -0.8030 0.027 Uiso 1 1 d R
B5 B 0.0120(3) -0.5155(3) -0.6176(3) 0.0245(10) Uani 1 1 d .
B3 B -0.1595(3) -0.4393(3) -0.5958(4) 0.0268(9) Uani 1 1 d .
H6 H -0.2355 -0.3896 -0.5515 0.032 Uiso 1 1 d R
B11 B -0.1268(3) -0.5636(3) -0.7565(4) 0.0300(11) Uani 1 1 d .
H7 H -0.1459 -0.5945 -0.8182 0.036 Uiso 1 1 d R
B10 B -0.0363(4) -0.5996(3) -0.6858(3) 0.0307(10) Uani 1 1 d .
H8 H 0.0321 -0.6625 -0.7195 0.037 Uiso 1 1 d R
B9 B -0.0588(3) -0.5869(3) -0.5578(4) 0.0292(11) Uani 1 1 d .
H9 H -0.0489 -0.6167 -0.4820 0.035 Uiso 1 1 d R
B7 B -0.2079(3) -0.5260(3) -0.6691(3) 0.0270(10) Uani 1 1 d .
H11 H -0.2783 -0.5278 -0.6655 0.032 Uiso 1 1 d R
B12 B -0.1442(4) -0.6142(3) -0.6413(3) 0.0306(11) Uani 1 1 d .
H12 H -0.1748 -0.6726 -0.6392 0.037 Uiso 1 1 d R
C13 C 0.0602(3) -0.3251(2) -0.6767(3) 0.0268(9) Uani 1 1 d .
C14 C 0.0386(3) -0.3207(2) -0.5691(3) 0.0242(8) Uani 1 1 d .
C15 C -0.0455(3) -0.2839(2) -0.5951(3) 0.0223(8) Uani 1 1 d .
C16 C -0.0227(3) -0.2877(2) -0.7013(3) 0.0235(8) Uani 1 1 d .
C17 C 0.1427(3) -0.3457(3) -0.7329(3) 0.0334(10) Uani 1 1 d .
H71 H 0.1789 -0.2978 -0.7381 0.050 Uiso 1 1 calc R
H72 H 0.1281 -0.3649 -0.7994 0.050 Uiso 1 1 calc R
H73 H 0.1741 -0.3877 -0.6972 0.050 Uiso 1 1 calc R
C18 C 0.0865(3) -0.3322(2) -0.4722(3) 0.0332(10) Uani 1 1 d .
H81 H 0.1173 -0.2828 -0.4554 0.050 Uiso 1 1 calc R
H82 H 0.1278 -0.3763 -0.4792 0.050 Uiso 1 1 calc R
H83 H 0.0453 -0.3451 -0.4196 0.050 Uiso 1 1 calc R
C19 C -0.1176(3) -0.2411(3) -0.5398(3) 0.0315(9) Uani 1 1 d .
H91 H -0.1009 -0.1853 -0.5274 0.047 Uiso 1 1 calc R
H92 H -0.1281 -0.2682 -0.4766 0.047 Uiso 1 1 calc R
H93 H -0.1702 -0.2421 -0.5798 0.047 Uiso 1 1 calc R
C20 C -0.0620(3) -0.2522(2) -0.7946(3) 0.0291(9) Uani 1 1 d .
H101 H -0.0416 -0.1970 -0.8031 0.044 Uiso 1 1 calc R
H102 H -0.1248 -0.2523 -0.7889 0.044 Uiso 1 1 calc R
H103 H -0.0447 -0.2843 -0.8521 0.044 Uiso 1 1 calc R
Co1A Co 0.11018(3) 0.09808(3) -0.62934(3) 0.01917(13) Uani 1 1 d .
P2A P 0.21707(8) 0.06611(7) -0.52183(8) 0.0277(2) Uani 1 1 d .
Cl1A Cl -0.05266(7) -0.03313(6) -0.68463(8) 0.0336(2) Uani 1 1 d .
C4A C 0.1390(3) 0.0110(2) -0.7282(3) 0.0253(8) Uani 1 1 d .
H1CA H 0.1300 0.0215 -0.7976 0.030 Uiso 1 1 d R
C8A C 0.2303(3) -0.0443(3) -0.7091(3) 0.0330(10) Uani 1 1 d .
H2CA H 0.2607 -0.0516 -0.7732 0.040 Uiso 1 1 d R
B6A B 0.0982(3) 0.0047(2) -0.5175(3) 0.0206(9) Uani 1 1 d .
H3A H 0.0669 0.0053 -0.4484 0.025 Uiso 1 1 d R
B5A B 0.0602(3) -0.0166(3) -0.6436(3) 0.0231(10) Uani 1 1 d .
B3A B 0.2303(3) 0.0572(3) -0.6766(4) 0.0273(10) Uani 1 1 d .
H6A H 0.2792 0.0919 -0.7177 0.033 Uiso 1 1 d R
B11A B 0.2017(3) -0.0576(3) -0.5016(4) 0.0250(10) Uani 1 1 d .
H7A H 0.2155 -0.0856 -0.4330 0.030 Uiso 1 1 d R
B10A B 0.1103(3) -0.0979(2) -0.5730(3) 0.0175(8) Uani 1 1 d .
H8A H 0.0764 -0.1403 -0.5306 0.021 Uiso 1 1 d R
B9A B 0.1318(3) -0.0915(3) -0.7020(3) 0.0290(11) Uani 1 1 d .
H9A H 0.1089 -0.1307 -0.7569 0.035 Uiso 1 1 d R
B7A B 0.2806(3) -0.0234(3) -0.5973(3) 0.0245(9) Uani 1 1 d .
H11A H 0.3478 -0.0204 -0.5894 0.029 Uiso 1 1 d R
B12A B 0.2176(4) -0.1131(3) -0.6153(4) 0.0318(11) Uani 1 1 d .
H12A H 0.2552 -0.1653 -0.6208 0.038 Uiso 1 1 d R
C13A C 0.0348(3) 0.1751(2) -0.7088(3) 0.0247(8) Uani 1 1 d .
C14A C 0.0089(3) 0.1735(2) -0.6045(3) 0.0244(8) Uani 1 1 d .
C15A C 0.0904(3) 0.2120(2) -0.5759(3) 0.0246(9) Uani 1 1 d .
C16A C 0.1178(3) 0.2128(2) -0.6810(3) 0.0238(8) Uani 1 1 d .
C17A C -0.0101(3) 0.1604(3) -0.8070(3) 0.0315(9) Uani 1 1 d .
H7A1 H -0.0419 0.2086 -0.8265 0.047 Uiso 1 1 calc R
H7A2 H -0.0503 0.1155 -0.8002 0.047 Uiso 1 1 calc R
H7A3 H 0.0328 0.1476 -0.8578 0.047 Uiso 1 1 calc R
C18A C -0.0750(3) 0.1553(3) -0.5503(3) 0.0329(9) Uani 1 1 d .
H8A1 H -0.1116 0.2031 -0.5504 0.049 Uiso 1 1 calc R
H8A2 H -0.0623 0.1398 -0.4818 0.049 Uiso 1 1 calc R
H8A3 H -0.1049 0.1113 -0.5838 0.049 Uiso 1 1 calc R
C19A C 0.1244(3) 0.2496(2) -0.4811(3) 0.0281(8) Uani 1 1 d .
H9A1 H 0.1036 0.3049 -0.4760 0.042 Uiso 1 1 calc R
H9A2 H 0.1875 0.2494 -0.4822 0.042 Uiso 1 1 calc R
H9A3 H 0.1040 0.2187 -0.4240 0.042 Uiso 1 1 calc R
C20A C 0.1903(3) 0.2544(3) -0.7354(3) 0.0307(9) Uani 1 1 d .
H104 H 0.1737 0.3098 -0.7500 0.046 Uiso 1 1 calc R
H105 H 0.2022 0.2260 -0.7975 0.046 Uiso 1 1 calc R
H106 H 0.2421 0.2543 -0.6940 0.046 Uiso 1 1 calc R

loop_
_atom_site_aniso_label
_atom_site_aniso_U_11
_atom_site_aniso_U_22
_atom_site_aniso_U_33
_atom_site_aniso_U_23
_atom_site_aniso_U_13
_atom_site_aniso_U_12
Co1 0.0211(3) 0.0199(3) 0.0186(2) 0.00016(19) -0.0010(2) 0.0011(2)
P2 0.0276(5) 0.0275(5) 0.0243(5) 0.0024(5) -0.0041(4) -0.0008(5)
Cl1 0.0267(5) 0.0270(5) 0.0415(5) 0.0034(4) -0.0091(4) 0.0038(4)
C4 0.027(2) 0.028(2) 0.0203(17) 0.0039(15) -0.0024(15) -0.0021(17)
C8 0.033(2) 0.030(2) 0.028(2) 0.0017(17) 0.0019(19) -0.0048(18)
B6 0.023(2) 0.020(2) 0.0236(18) -0.0067(17) -0.0057(16) 0.0016(16)
B5 0.024(3) 0.023(2) 0.026(2) 0.0044(17) -0.0080(17) 0.002(2)
B3 0.027(2) 0.027(2) 0.027(2) 0.0002(19) 0.0008(19) -0.004(2)
B11 0.034(3) 0.024(2) 0.032(2) -0.005(2) -0.012(2) 0.001(2)
B10 0.039(3) 0.024(2) 0.030(2) 0.0003(18) -0.007(2) 0.001(2)
B9 0.030(3) 0.020(2) 0.038(3) 0.0063(19) -0.019(2) -0.0068(19)
B7 0.024(2) 0.028(2) 0.029(2) 0.0059(18) -0.0072(18) -0.006(2)
B12 0.033(3) 0.027(3) 0.031(2) 0.0007(18) -0.0057(19) -0.005(2)
C13 0.027(2) 0.024(2) 0.029(2) -0.0003(16) 0.0043(17) -0.0048(17)
C14 0.024(2) 0.0167(18) 0.031(2) -0.0007(15) -0.0059(16) -0.0005(16)
C15 0.027(2) 0.0183(18) 0.0216(17) -0.0032(14) -0.0011(16) 0.0000(17)
C16 0.025(2) 0.0202(19) 0.0252(19) 0.0010(14) 0.0014(15) 0.0004(16)
C17 0.027(2) 0.031(2) 0.043(2) 0.0034(18) 0.0125(18) 0.0042(18)
C18 0.045(3) 0.026(2) 0.029(2) -0.0041(16) -0.0085(17) 0.0011(18)
C19 0.032(2) 0.031(2) 0.032(2) -0.0073(18) -0.0026(17) 0.0065(18)
C20 0.037(2) 0.024(2) 0.0261(19) 0.0040(15) 0.0021(17) 0.0024(17)
Co1A 0.0193(3) 0.0194(3) 0.0187(2) 0.00264(18) 0.0002(2) -0.0001(2)
P2A 0.0272(5) 0.0294(6) 0.0266(5) 0.0007(4) -0.0040(4) 0.0008(5)
Cl1A 0.0277(5) 0.0325(5) 0.0406(5) -0.0011(4) -0.0076(4) -0.0059(4)
C4A 0.025(2) 0.030(2) 0.0207(17) 0.0016(15) 0.0001(14) 0.0051(17)
C8A 0.037(2) 0.038(2) 0.025(2) 0.0044(18) 0.0079(18) 0.0120(19)
B6A 0.025(2) 0.017(2) 0.0202(17) 0.0045(15) -0.0049(16) -0.0016(16)
B5A 0.020(2) 0.024(2) 0.025(2) 0.0063(17) 0.0012(17) 0.006(2)
B3A 0.018(2) 0.041(3) 0.023(2) 0.004(2) 0.0027(18) 0.000(2)
B11A 0.023(2) 0.020(2) 0.031(3) 0.0018(18) 0.0086(19) 0.0071(18)
B10A 0.018(2) 0.0067(17) 0.028(2) 0.0021(14) 0.0000(19) 0.0003(17)
B9A 0.037(3) 0.025(2) 0.024(2) -0.0049(18) 0.0043(18) -0.001(2)
B7A 0.017(2) 0.028(2) 0.029(2) 0.0043(18) 0.0025(17) 0.0073(18)
B12A 0.033(3) 0.032(3) 0.030(2) 0.0005(19) 0.002(2) 0.008(2)
C13A 0.025(2) 0.024(2) 0.0251(19) 0.0053(15) -0.0012(15) 0.0003(16)
C14A 0.0220(19) 0.0176(19) 0.033(2) 0.0043(16) 0.0020(16) 0.0022(16)
C15A 0.029(2) 0.0180(18) 0.0267(19) 0.0027(14) -0.0002(16) 0.0016(16)
C16A 0.0228(19) 0.0226(19) 0.0261(18) 0.0046(14) -0.0006(16) 0.0012(16)
C17A 0.034(2) 0.034(2) 0.026(2) 0.0071(17) -0.0076(17) -0.0005(18)
C18A 0.030(2) 0.029(2) 0.040(2) 0.0026(18) 0.0078(18) 0.0005(17)
C19A 0.032(2) 0.0246(19) 0.0272(18) 0.0005(15) -0.0002(17) 0.0011(17)
C20A 0.030(2) 0.032(2) 0.031(2) 0.0101(18) 0.0025(17) -0.0083(18)

loop_
_atom_type_symbol
_atom_type_description
_atom_type_scat_dispersion_real
_atom_type_scat_dispersion_imag
_atom_type_scat_source
C C 0.0033 0.0016 'International Tables Vol C Tables 4.2.6.8 and 6.1.1.4'
H H 0.0000 0.0000 'International Tables Vol C Tables 4.2.6.8 and 6.1.1.4'
B B 0.0013 0.0007 'International Tables Vol C Tables 4.2.6.8 and 6.1.1.4'
P P 0.1023 0.0942 'International Tables Vol C Tables 4.2.6.8 and 6.1.1.4'
Cl Cl 0.1484 0.1585 'International Tables Vol C Tables 4.2.6.8 and 6.1.1.4'
Co Co 0.3494 0.9721 'International Tables Vol C Tables 4.2.6.8 and 6.1.1.4'

loop_
_geom_angle_atom_site_label_1
_geom_angle_atom_site_label_2
_geom_angle_atom_site_label_3
_geom_angle
C4 Co1 C13 138.86(17)
C4 Co1 C15 114.09(16)
C13 Co1 C15 61.40(17)
C4 Co1 C14 103.90(16)
C13 Co1 C14 42.65(16)
C15 Co1 C14 42.38(16)
C4 Co1 C16 156.07(16)
C13 Co1 C16 41.96(16)
C15 Co1 C16 42.08(14)
C14 Co1 C16 61.22(16)
C4 Co1 B3 50.24(18)
C13 Co1 B3 159.90(18)
C15 Co1 B3 98.92(18)
C14 Co1 B3 125.58(17)
C16 Co1 B3 120.86(18)
C4 Co1 B5 50.51(18)
C13 Co1 B5 108.19(19)
C15 Co1 B5 146.24(18)
C14 Co1 B5 106.86(18)
C16 Co1 B5 148.12(19)
B3 Co1 B5 90.5(2)
C4 Co1 B6 87.47(17)
C13 Co1 B6 104.35(18)
C15 Co1 B6 158.30(16)
C14 Co1 B6 137.75(17)
C16 Co1 B6 116.26(16)
B3 Co1 B6 93.13(19)
B5 Co1 B6 50.68(17)
C4 Co1 P2 94.75(12)
C13 Co1 P2 124.86(12)
C15 Co1 P2 116.10(12)
C14 Co1 P2 156.19(12)
C16 Co1 P2 96.11(12)
B3 Co1 P2 57.77(14)
B5 Co1 P2 96.38(14)
B6 Co1 P2 56.54(13)
B7 P2 B11 52.5(2)
B7 P2 B3 54.35(19)
B11 P2 B3 93.3(2)
B7 P2 B6 94.33(19)
B11 P2 B6 54.34(19)
B3 P2 B6 94.57(18)
B7 P2 Co1 101.91(14)
B11 P2 Co1 103.00(15)
B3 P2 Co1 56.61(14)
B6 P2 Co1 59.80(11)
C8 C4 B3 61.4(3)
C8 C4 B5 110.0(3)
B3 C4 B5 116.1(3)
C8 C4 B9 61.0(3)
B3 C4 B9 114.9(3)
B5 C4 B9 61.6(3)
C8 C4 Co1 118.9(2)
B3 C4 Co1 66.7(2)
B5 C4 Co1 67.3(2)
B9 C4 Co1 122.4(3)
C4 C8 B7 113.1(3)
C4 C8 B12 111.8(4)
B7 C8 B12 63.3(3)
C4 C8 B3 60.2(2)
B7 C8 B3 66.4(3)
B12 C8 B3 118.2(3)
C4 C8 B9 61.5(3)
B7 C8 B9 114.8(3)
B12 C8 B9 61.9(3)
B3 C8 B9 114.3(3)
B5 B6 B10 59.8(3)
B5 B6 B11 104.6(3)
B10 B6 B11 57.2(3)
B5 B6 P2 111.1(3)
B10 B6 P2 110.8(3)
B11 B6 P2 62.2(2)
B5 B6 Co1 62.3(2)
B10 B6 Co1 113.1(3)
B11 B6 Co1 112.2(3)
P2 B6 Co1 63.66(13)
C4 B5 B9 59.7(3)
C4 B5 B6 107.9(3)
B9 B5 B6 108.9(3)
C4 B5 B10 104.4(4)
B9 B5 B10 58.3(3)
B6 B5 B10 60.4(2)
C4 B5 Cl1 122.2(3)
B9 B5 Cl1 110.9(3)
B6 B5 Cl1 126.8(3)
B10 B5 Cl1 116.9(3)
C4 B5 Co1 62.2(2)
B9 B5 Co1 116.2(3)
B6 B5 Co1 67.0(2)
B10 B5 Co1 117.4(3)
Cl1 B5 Co1 120.9(3)
C4 B3 C8 58.4(3)
C4 B3 B7 103.4(3)
C8 B3 B7 55.9(2)
C4 B3 Co1 63.1(2)
C8 B3 Co1 113.5(3)
B7 B3 Co1 115.5(3)
C4 B3 P2 110.0(3)
C8 B3 P2 108.0(3)
B7 B3 P2 62.0(2)
Co1 B3 P2 65.62(15)
B12 B11 B10 60.0(3)
B12 B11 B7 59.9(3)
B10 B11 B7 107.9(4)
B12 B11 B6 108.5(3)
B10 B11 B6 59.5(3)
B7 B11 B6 109.6(3)
B12 B11 P2 114.5(3)
B10 B11 P2 113.8(3)
B7 B11 P2 63.4(2)
B6 B11 P2 63.5(2)
B9 B10 B12 60.5(3)
B9 B10 B11 108.8(4)
B12 B10 B11 59.7(3)
B9 B10 B5 60.1(3)
B12 B10 B5 108.5(4)
B11 B10 B5 109.3(3)
B9 B10 B6 109.9(3)
B12 B10 B6 111.3(4)
B11 B10 B6 63.3(3)
B5 B10 B6 59.8(2)
C8 B9 B10 104.5(3)
C8 B9 C4 57.5(2)
B10 B9 C4 106.2(3)
C8 B9 B12 57.9(3)
B10 B9 B12 60.3(3)
C4 B9 B12 105.4(3)
C8 B9 B5 104.9(3)
B10 B9 B5 61.6(3)
C4 B9 B5 58.7(3)
B12 B9 B5 109.5(3)
C8 B7 B12 58.5(3)
C8 B7 B11 103.8(3)
B12 B7 B11 58.8(3)
C8 B7 B3 57.6(3)
B12 B7 B3 107.0(3)
B11 B7 B3 108.8(3)
C8 B7 P2 110.8(3)
B12 B7 P2 114.1(3)
B11 B7 P2 64.1(2)
B3 B7 P2 63.7(2)
C8 B12 B11 105.6(3)
C8 B12 B10 105.3(4)
B11 B12 B10 60.3(3)
C8 B12 B9 60.2(3)
B11 B12 B9 108.3(4)
B10 B12 B9 59.2(3)
C8 B12 B7 58.2(3)
B11 B12 B7 61.3(3)
B10 B12 B7 109.2(4)
B9 B12 B7 109.1(3)
C16 C13 C14 90.1(3)
C16 C13 C17 135.9(4)
C14 C13 C17 133.1(4)
C16 C13 Co1 69.5(2)
C14 C13 Co1 69.1(2)
C17 C13 Co1 127.3(3)
C15 C14 C13 89.3(3)
C15 C14 C18 133.4(4)
C13 C14 C18 136.3(4)
C15 C14 Co1 68.7(2)
C13 C14 Co1 68.3(2)
C18 C14 Co1 128.6(3)
C16 C15 C14 90.0(3)
C16 C15 C19 132.2(4)
C14 C15 C19 136.4(3)
C16 C15 Co1 69.14(19)
C14 C15 Co1 68.9(2)
C19 C15 Co1 129.3(3)
C13 C16 C15 90.5(3)
C13 C16 C20 134.8(4)
C15 C16 C20 133.7(4)
C13 C16 Co1 68.5(2)
C15 C16 Co1 68.78(19)
C20 C16 Co1 128.6(3)
C4A Co1A C16A 115.79(15)
C4A Co1A C14A 136.20(17)
C16A Co1A C14A 61.49(17)
C4A Co1A C13A 103.45(16)
C16A Co1A C13A 42.57(16)
C14A Co1A C13A 42.02(15)
C4A Co1A C15A 158.20(16)
C16A Co1A C15A 42.42(15)
C14A Co1A C15A 42.05(16)
C13A Co1A C15A 61.12(16)
C4A Co1A B5A 50.15(17)
C16A Co1A B5A 148.78(17)
C14A Co1A B5A 107.19(18)
C13A Co1A B5A 108.48(17)
C15A Co1A B5A 146.04(18)
C4A Co1A B3A 50.59(18)
C16A Co1A B3A 98.66(19)
C14A Co1A B3A 160.13(18)
C13A Co1A B3A 123.91(17)
C15A Co1A B3A 122.92(19)
B5A Co1A B3A 90.3(2)
C4A Co1A B6A 87.88(16)
C16A Co1A B6A 155.92(15)
C14A Co1A B6A 105.13(17)
C13A Co1A B6A 139.92(18)
C15A Co1A B6A 113.88(15)
B5A Co1A B6A 51.14(16)
B3A Co1A B6A 93.13(19)
C4A Co1A P2A 95.22(12)
C16A Co1A P2A 113.38(12)
C14A Co1A P2A 127.10(12)
C13A Co1A P2A 154.58(12)
C15A Co1A P2A 95.86(11)
B5A Co1A P2A 96.70(13)
B3A Co1A P2A 57.61(14)
B6A Co1A P2A 56.68(13)
B7A P2A B11A 53.46(18)
B7A P2A B3A 53.90(19)
B11A P2A B3A 94.0(2)
B7A P2A B6A 94.67(19)
B11A P2A B6A 54.52(18)
B3A P2A B6A 94.51(18)
B7A P2A Co1A 101.82(13)
B11A P2A Co1A 103.39(14)
B3A P2A Co1A 56.85(14)
B6A P2A Co1A 59.47(11)
C8A C4A B5A 110.0(3)
C8A C4A B9A 59.7(3)
B5A C4A B9A 64.1(3)
C8A C4A B3A 60.5(3)
B5A C4A B3A 115.1(3)
B9A C4A B3A 113.6(3)
C8A C4A Co1A 118.1(3)
B5A C4A Co1A 66.5(2)
B9A C4A Co1A 123.7(2)
B3A C4A Co1A 66.6(2)
C4A C8A B12A 112.1(3)
C4A C8A B9A 61.3(3)
B12A C8A B9A 63.4(3)
C4A C8A B7A 113.3(3)
B12A C8A B7A 62.9(3)
B9A C8A B7A 116.3(3)
C4A C8A B3A 61.1(2)
B12A C8A B3A 117.5(3)
B9A C8A B3A 115.4(3)
B7A C8A B3A 65.6(3)
B5A B6A B10A 59.0(2)
B5A B6A B11A 105.4(3)
B10A B6A B11A 57.9(3)
B5A B6A P2A 110.4(3)
B10A B6A P2A 110.1(3)
B11A B6A P2A 62.3(2)
B5A B6A Co1A 61.54(19)
B10A B6A Co1A 111.5(2)
B11A B6A Co1A 113.0(3)
P2A B6A Co1A 63.84(13)
C4A B5A B10A 103.8(3)
C4A B5A B6A 109.3(3)
B10A B5A B6A 61.6(2)
C4A B5A B9A 58.3(2)
B10A B5A B9A 57.7(3)
B6A B5A B9A 109.4(3)
C4A B5A Cl1A 120.6(3)
B10A B5A Cl1A 116.5(3)
B6A B5A Cl1A 127.4(3)
B9A B5A Cl1A 109.9(3)
C4A B5A Co1A 63.4(2)
B10A B5A Co1A 118.4(3)
B6A B5A Co1A 67.3(2)
B9A B5A Co1A 115.9(3)
Cl1A B5A Co1A 121.2(2)
C8A B3A C4A 58.4(3)
C8A B3A B7A 56.9(3)
C4A B3A B7A 104.3(3)
C8A B3A Co1A 113.2(3)
C4A B3A Co1A 62.8(2)
B7A B3A Co1A 115.4(3)
C8A B3A P2A 108.5(3)
C4A B3A P2A 110.2(3)
B7A B3A P2A 61.8(2)
Co1A B3A P2A 65.54(15)
B12A B11A B10A 58.4(3)
B12A B11A B7A 58.8(3)
B10A B11A B7A 104.8(3)
B12A B11A B6A 107.2(3)
B10A B11A B6A 59.7(2)
B7A B11A B6A 107.8(3)
B12A B11A P2A 112.3(3)
B10A B11A P2A 112.3(3)
B7A B11A P2A 62.3(2)
B6A B11A P2A 63.19(19)
B9A B10A B12A 61.2(3)
B9A B10A B5A 61.7(2)
B12A B10A B5A 109.7(3)
B9A B10A B11A 110.2(3)
B12A B10A B11A 59.9(3)
B5A B10A B11A 109.3(3)
B9A B10A B6A 110.8(3)
B12A B10A B6A 110.6(3)
B5A B10A B6A 59.4(2)
B11A B10A B6A 62.4(2)
C8A B9A C4A 59.0(2)
C8A B9A B10A 104.4(3)
C4A B9A B10A 105.6(3)
C8A B9A B12A 58.3(3)
C4A B9A B12A 106.2(3)
B10A B9A B12A 59.5(3)
C8A B9A B5A 104.4(3)
C4A B9A B5A 57.6(2)
B10A B9A B5A 60.6(2)
B12A B9A B5A 107.6(3)
C8A B7A B12A 58.1(3)
C8A B7A B11A 104.1(3)
B12A B7A B11A 59.0(3)
C8A B7A B3A 57.5(3)
B12A B7A B3A 106.8(3)
B11A B7A B3A 109.8(3)
C8A B7A P2A 111.1(3)
B12A B7A P2A 114.1(3)
B11A B7A P2A 64.3(2)
B3A B7A P2A 64.3(2)
C8A B12A B10A 104.3(4)
C8A B12A B7A 58.9(3)
B10A B12A B7A 110.2(3)
C8A B12A B11A 107.3(4)
B10A B12A B11A 61.8(3)
B7A B12A B11A 62.3(3)
C8A B12A B9A 58.3(3)
B10A B12A B9A 59.3(3)
B7A B12A B9A 108.7(4)
B11A B12A B9A 110.2(4)
C14A C13A C16A 90.2(3)
C14A C13A C17A 135.3(4)
C16A C13A C17A 133.5(3)
C14A C13A Co1A 69.0(2)
C16A C13A Co1A 68.6(2)
C17A C13A Co1A 128.3(3)
C13A C14A C15A 90.5(3)
C13A C14A C18A 134.3(4)
C15A C14A C18A 134.2(4)
C13A C14A Co1A 69.0(2)
C15A C14A Co1A 69.5(2)
C18A C14A Co1A 127.9(3)
C14A C15A C16A 90.0(3)
C14A C15A C19A 134.4(4)
C16A C15A C19A 134.7(4)
C14A C15A Co1A 68.5(2)
C16A C15A Co1A 68.2(2)
C19A C15A Co1A 128.7(3)
C15A C16A C13A 89.3(3)
C15A C16A C20A 133.0(4)
C13A C16A C20A 136.0(3)
C15A C16A Co1A 69.3(2)
C13A C16A Co1A 68.8(2)
C20A C16A Co1A 129.7(3)

loop_
_geom_bond_atom_site_label_1
_geom_bond_atom_site_label_2
_geom_bond_distance
Co1 C4 1.975(4)
Co1 C13 2.005(4)
Co1 C15 2.014(3)
Co1 C14 2.017(4)
Co1 C16 2.019(4)
Co1 B3 2.034(5)
Co1 B5 2.059(5)
Co1 B6 2.140(4)
Co1 P2 2.2188(13)
P2 B7 2.030(5)
P2 B11 2.041(5)
P2 B3 2.061(5)
P2 B6 2.066(5)
Cl1 B5 1.817(5)
C4 C8 1.672(6)
C4 B3 1.703(6)
C4 B5 1.723(6)
C4 B9 1.741(6)
C8 B7 1.689(6)
C8 B12 1.694(7)
C8 B3 1.722(6)
C8 B9 1.734(7)
B6 B5 1.799(6)
B6 B10 1.810(6)
B6 B11 1.876(7)
B5 B9 1.774(7)
B5 B10 1.800(7)
B3 B7 1.868(7)
B11 B12 1.755(7)
B11 B10 1.766(7)
B11 B7 1.800(7)
B10 B9 1.740(8)
B10 B12 1.761(8)
B9 B12 1.763(7)
B7 B12 1.776(7)
C13 C16 1.441(6)
C13 C14 1.463(6)
C13 C17 1.498(5)
C14 C15 1.457(5)
C14 C18 1.486(5)
C15 C16 1.448(5)
C15 C19 1.494(6)
C16 C20 1.489(5)
Co1A C4A 1.983(4)
Co1A C16A 1.999(4)
Co1A C14A 2.001(4)
Co1A C13A 2.002(4)
Co1A C15A 2.014(4)
Co1A B5A 2.033(5)
Co1A B3A 2.045(5)
Co1A B6A 2.134(4)
Co1A P2A 2.2235(12)
P2A B7A 2.018(5)
P2A B11A 2.053(5)
P2A B3A 2.063(5)
P2A B6A 2.070(5)
Cl1A B5A 1.821(5)
C4A C8A 1.676(6)
C4A B5A 1.703(6)
C4A B9A 1.714(6)
C4A B3A 1.722(6)
C8A B12A 1.687(7)
C8A B9A 1.688(7)
C8A B7A 1.701(6)
C8A B3A 1.713(7)
B6A B5A 1.801(6)
B6A B10A 1.841(5)
B6A B11A 1.889(7)
B5A B10A 1.794(6)
B5A B9A 1.813(7)
B3A B7A 1.850(7)
B11A B12A 1.773(7)
B11A B10A 1.806(7)
B11A B7A 1.832(6)
B10A B9A 1.741(6)
B10A B12A 1.745(7)
B9A B12A 1.775(7)
B7A B12A 1.769(7)
C13A C14A 1.435(5)
C13A C16A 1.452(6)
C13A C17A 1.489(5)
C14A C15A 1.441(6)
C14A C18A 1.495(6)
C15A C16A 1.452(5)
C15A C19A 1.489(5)
C16A C20A 1.483(5)

loop_
_geom_torsion_atom_site_label_1
_geom_torsion_atom_site_label_2
_geom_torsion_atom_site_label_3
_geom_torsion_atom_site_label_4
_geom_torsion
C4 Co1 P2 B7 4.28(19)
C13 Co1 P2 B7 172.5(2)
C15 Co1 P2 B7 -115.5(2)
C14 Co1 P2 B7 -137.5(3)
C16 Co1 P2 B7 -154.36(19)
B3 Co1 P2 B7 -31.5(2)
B5 Co1 P2 B7 55.0(2)
B6 Co1 P2 B7 88.1(2)
C4 Co1 P2 B11 -49.6(2)
C13 Co1 P2 B11 118.6(2)
C15 Co1 P2 B11 -169.3(2)
C14 Co1 P2 B11 168.7(3)
C16 Co1 P2 B11 151.8(2)
B3 Co1 P2 B11 -85.4(2)
B5 Co1 P2 B11 1.2(2)
B6 Co1 P2 B11 34.2(2)
C4 Co1 P2 B3 35.8(2)
C13 Co1 P2 B3 -156.0(2)
C15 Co1 P2 B3 -84.0(2)
C14 Co1 P2 B3 -106.0(3)
C16 Co1 P2 B3 -122.8(2)
B5 Co1 P2 B3 86.5(2)
B6 Co1 P2 B3 119.6(2)
C4 Co1 P2 B6 -83.80(19)
C13 Co1 P2 B6 84.4(2)
C15 Co1 P2 B6 156.41(19)
C14 Co1 P2 B6 134.4(3)
C16 Co1 P2 B6 117.55(18)
B3 Co1 P2 B6 -119.6(2)
B5 Co1 P2 B6 -33.1(2)
C13 Co1 C4 C8 -171.9(3)
C15 Co1 C4 C8 114.7(3)
C14 Co1 C4 C8 158.4(3)
C16 Co1 C4 C8 110.1(4)
B3 Co1 C4 C8 33.4(3)
B5 Co1 C4 C8 -101.0(4)
B6 Co1 C4 C8 -62.8(3)
P2 Co1 C4 C8 -6.7(3)
C13 Co1 C4 B3 154.7(3)
C15 Co1 C4 B3 81.3(2)
C14 Co1 C4 B3 125.0(2)
C16 Co1 C4 B3 76.7(4)
B5 Co1 C4 B3 -134.4(3)
B6 Co1 C4 B3 -96.2(2)
P2 Co1 C4 B3 -40.1(2)
C13 Co1 C4 B5 -70.8(3)
C15 Co1 C4 B5 -144.3(2)
C14 Co1 C4 B5 -100.6(2)
C16 Co1 C4 B5 -148.9(4)
B3 Co1 C4 B5 134.4(3)
B6 Co1 C4 B5 38.2(2)
P2 Co1 C4 B5 94.4(2)
C13 Co1 C4 B9 -99.6(4)
C15 Co1 C4 B9 -173.0(3)
C14 Co1 C4 B9 -129.3(3)
C16 Co1 C4 B9 -177.7(3)
B3 Co1 C4 B9 105.6(4)
B5 Co1 C4 B9 -28.8(3)
B6 Co1 C4 B9 9.5(3)
P2 Co1 C4 B9 65.6(3)
B3 C4 C8 B7 41.7(4)
B5 C4 C8 B7 -67.9(4)
B9 C4 C8 B7 -106.6(4)
Co1 C4 C8 B7 6.6(5)
B3 C4 C8 B12 110.9(4)
B5 C4 C8 B12 1.4(4)
B9 C4 C8 B12 -37.4(3)
Co1 C4 C8 B12 75.8(4)
B5 C4 C8 B3 -109.6(3)
B9 C4 C8 B3 -148.4(3)
Co1 C4 C8 B3 -35.2(3)
B3 C4 C8 B9 148.4(3)
B5 C4 C8 B9 38.8(3)
Co1 C4 C8 B9 113.2(3)
B7 P2 B6 B5 -59.6(3)
B11 P2 B6 B5 -95.8(3)
B3 P2 B6 B5 -5.0(3)
Co1 P2 B6 B5 41.7(2)
B7 P2 B6 B10 5.0(3)
B11 P2 B6 B10 -31.3(3)
B3 P2 B6 B10 59.5(3)
Co1 P2 B6 B10 106.3(3)
B7 P2 B6 B11 36.3(2)
B3 P2 B6 B11 90.8(2)
Co1 P2 B6 B11 137.6(2)
B7 P2 B6 Co1 -101.27(16)
B11 P2 B6 Co1 -137.6(2)
B3 P2 B6 Co1 -46.74(16)
C4 Co1 B6 B5 -38.1(2)
C13 Co1 B6 B5 101.9(3)
C15 Co1 B6 B5 148.0(5)
C14 Co1 B6 B5 69.9(3)
C16 Co1 B6 B5 145.1(2)
B3 Co1 B6 B5 -88.1(3)
P2 Co1 B6 B5 -135.5(3)
C4 Co1 B6 B10 -5.3(3)
C13 Co1 B6 B10 134.8(3)
C15 Co1 B6 B10 -179.1(4)
C14 Co1 B6 B10 102.7(3)
C16 Co1 B6 B10 178.0(3)
B3 Co1 B6 B10 -55.2(3)
B5 Co1 B6 B10 32.9(3)
P2 Co1 B6 B10 -102.6(3)
C4 Co1 B6 B11 57.3(3)
C13 Co1 B6 B11 -162.7(3)
C15 Co1 B6 B11 -116.6(5)
C14 Co1 B6 B11 165.3(2)
C16 Co1 B6 B11 -119.5(3)
B3 Co1 B6 B11 7.3(3)
B5 Co1 B6 B11 95.4(3)
P2 Co1 B6 B11 -40.1(2)
C4 Co1 B6 P2 97.38(15)
C13 Co1 B6 P2 -122.55(15)
C15 Co1 B6 P2 -76.4(5)
C14 Co1 B6 P2 -154.61(19)
C16 Co1 B6 P2 -79.41(18)
B3 Co1 B6 P2 47.44(16)
B5 Co1 B6 P2 135.5(3)
C8 C4 B5 B9 -38.5(3)
B3 C4 B5 B9 -105.6(4)
Co1 C4 B5 B9 -152.5(3)
C8 C4 B5 B6 63.3(4)
B3 C4 B5 B6 -3.7(5)
B9 C4 B5 B6 101.9(4)
Co1 C4 B5 B6 -50.6(3)
C8 C4 B5 B10 0.3(4)
B3 C4 B5 B10 -66.7(4)
B9 C4 B5 B10 38.8(3)
Co1 C4 B5 B10 -113.7(3)
C8 C4 B5 Cl1 -135.3(3)
B3 C4 B5 Cl1 157.6(3)
B9 C4 B5 Cl1 -96.8(4)
Co1 C4 B5 Cl1 110.7(3)
C8 C4 B5 Co1 114.0(3)
B3 C4 B5 Co1 46.9(3)
B9 C4 B5 Co1 152.5(3)
B10 B6 B5 C4 -96.7(4)
B11 B6 B5 C4 -59.7(4)
P2 B6 B5 C4 5.7(4)
Co1 B6 B5 C4 48.0(3)
B10 B6 B5 B9 -33.5(4)
B11 B6 B5 B9 3.5(4)
P2 B6 B5 B9 68.9(4)
Co1 B6 B5 B9 111.2(3)
B11 B6 B5 B10 37.0(3)
P2 B6 B5 B10 102.4(3)
Co1 B6 B5 B10 144.7(3)
B10 B6 B5 Cl1 103.0(4)
B11 B6 B5 Cl1 140.1(4)
P2 B6 B5 Cl1 -154.5(3)
Co1 B6 B5 Cl1 -112.2(4)
B10 B6 B5 Co1 -144.7(3)
B11 B6 B5 Co1 -107.7(3)
P2 B6 B5 Co1 -42.3(2)
C13 Co1 B5 C4 139.1(2)
C15 Co1 B5 C4 73.7(4)
C14 Co1 B5 C4 94.3(2)
C16 Co1 B5 C4 156.6(3)
B3 Co1 B5 C4 -33.3(2)
B6 Co1 B5 C4 -126.9(3)
P2 Co1 B5 C4 -90.90(18)
C4 Co1 B5 B9 26.4(3)
C13 Co1 B5 B9 165.6(3)
C15 Co1 B5 B9 100.1(4)
C14 Co1 B5 B9 120.8(3)
C16 Co1 B5 B9 -177.0(3)
B3 Co1 B5 B9 -6.9(3)
B6 Co1 B5 B9 -100.5(4)
P2 Co1 B5 B9 -64.5(3)
C4 Co1 B5 B6 126.9(3)
C13 Co1 B5 B6 -93.9(2)
C15 Co1 B5 B6 -159.4(3)
C14 Co1 B5 B6 -138.7(2)
C16 Co1 B5 B6 -76.5(4)
B3 Co1 B5 B6 93.6(2)
P2 Co1 B5 B6 36.0(2)
C4 Co1 B5 B10 92.5(4)
C13 Co1 B5 B10 -128.3(3)
C15 Co1 B5 B10 166.2(3)
C14 Co1 B5 B10 -173.2(3)
C16 Co1 B5 B10 -110.9(4)
B3 Co1 B5 B10 59.2(4)
B6 Co1 B5 B10 -34.4(3)
P2 Co1 B5 B10 1.6(3)
C4 Co1 B5 Cl1 -112.8(3)
C13 Co1 B5 Cl1 26.4(3)
C15 Co1 B5 Cl1 -39.1(5)
C14 Co1 B5 Cl1 -18.5(3)
C16 Co1 B5 Cl1 43.8(5)
B3 Co1 B5 Cl1 -146.1(3)
B6 Co1 B5 Cl1 120.3(4)
P2 Co1 B5 Cl1 156.3(2)
B5 C4 B3 C8 99.5(4)
B9 C4 B3 C8 30.4(3)
Co1 C4 B3 C8 146.7(3)
C8 C4 B3 B7 -34.7(3)
B5 C4 B3 B7 64.9(4)
B9 C4 B3 B7 -4.3(4)
Co1 C4 B3 B7 112.1(3)
C8 C4 B3 Co1 -146.7(3)
B5 C4 B3 Co1 -47.2(3)
B9 C4 B3 Co1 -116.3(3)
C8 C4 B3 P2 -99.4(3)
B5 C4 B3 P2 0.1(4)
B9 C4 B3 P2 -69.0(4)
Co1 C4 B3 P2 47.3(2)
B7 C8 B3 C4 -138.1(4)
B12 C8 B3 C4 -100.2(4)
B9 C8 B3 C4 -30.4(3)
C4 C8 B3 B7 138.1(4)
B12 C8 B3 B7 37.9(4)
B9 C8 B3 B7 107.7(4)
C4 C8 B3 Co1 32.2(3)
B7 C8 B3 Co1 -105.9(3)
B12 C8 B3 Co1 -68.0(4)
B9 C8 B3 Co1 1.9(4)
C4 C8 B3 P2 102.9(3)
B7 C8 B3 P2 -35.2(3)
B12 C8 B3 P2 2.6(5)
B9 C8 B3 P2 72.5(4)
C13 Co1 B3 C4 -125.2(5)
C15 Co1 B3 C4 -114.0(2)
C14 Co1 B3 C4 -77.8(3)
C16 Co1 B3 C4 -152.6(2)
B5 Co1 B3 C4 33.4(2)
B6 Co1 B3 C4 84.1(2)
P2 Co1 B3 C4 130.7(2)
C4 Co1 B3 C8 -30.7(3)
C13 Co1 B3 C8 -155.9(4)
C15 Co1 B3 C8 -144.7(3)
C14 Co1 B3 C8 -108.5(3)
C16 Co1 B3 C8 176.7(2)
B5 Co1 B3 C8 2.8(3)
B6 Co1 B3 C8 53.4(3)
P2 Co1 B3 C8 100.0(3)
C4 Co1 B3 B7 -92.7(3)
C13 Co1 B3 B7 142.1(4)
C15 Co1 B3 B7 153.3(3)
C14 Co1 B3 B7 -170.5(2)
C16 Co1 B3 B7 114.7(3)
B5 Co1 B3 B7 -59.2(3)
B6 Co1 B3 B7 -8.6(3)
P2 Co1 B3 B7 38.0(2)
C4 Co1 B3 P2 -130.7(2)
C13 Co1 B3 P2 104.1(5)
C15 Co1 B3 P2 115.31(14)
C14 Co1 B3 P2 151.49(15)
C16 Co1 B3 P2 76.69(19)
B5 Co1 B3 P2 -97.24(16)
B6 Co1 B3 P2 -46.59(15)
B7 P2 B3 C4 95.0(3)
B11 P2 B3 C4 57.4(3)
B6 P2 B3 C4 2.9(3)
Co1 P2 B3 C4 -46.0(2)
B7 P2 B3 C8 32.8(3)
B11 P2 B3 C8 -4.8(3)
B6 P2 B3 C8 -59.3(3)
Co1 P2 B3 C8 -108.2(3)
B11 P2 B3 B7 -37.6(2)
B6 P2 B3 B7 -92.1(2)
Co1 P2 B3 B7 -141.0(2)
B7 P2 B3 Co1 141.0(2)
B11 P2 B3 Co1 103.40(17)
B6 P2 B3 Co1 48.92(16)
B5 B6 B11 B12 -2.3(4)
B10 B6 B11 B12 36.0(3)
P2 B6 B11 B12 -108.7(3)
Co1 B6 B11 B12 -68.0(4)
B5 B6 B11 B10 -38.3(3)
P2 B6 B11 B10 -144.7(3)
Co1 B6 B11 B10 -103.9(3)
B5 B6 B11 B7 61.5(4)
B10 B6 B11 B7 99.8(4)
P2 B6 B11 B7 -44.9(2)
Co1 B6 B11 B7 -4.2(4)
B5 B6 B11 P2 106.5(3)
B10 B6 B11 P2 144.7(3)
Co1 B6 B11 P2 40.8(2)
B7 P2 B11 B12 -32.5(3)
B3 P2 B11 B12 6.2(4)
B6 P2 B11 B12 99.4(4)
Co1 P2 B11 B12 62.6(3)
B7 P2 B11 B10 -99.0(4)
B3 P2 B11 B10 -60.3(4)
B6 P2 B11 B10 32.9(3)
Co1 P2 B11 B10 -3.8(4)
B3 P2 B11 B7 38.7(2)
B6 P2 B11 B7 131.9(3)
Co1 P2 B11 B7 95.15(19)
B7 P2 B11 B6 -131.9(3)
B3 P2 B11 B6 -93.2(2)
Co1 P2 B11 B6 -36.8(2)
B12 B11 B10 B9 -36.6(3)
B7 B11 B10 B9 0.8(4)
B6 B11 B10 B9 103.4(3)
P2 B11 B10 B9 69.0(4)
B7 B11 B10 B12 37.4(3)
B6 B11 B10 B12 140.0(3)
P2 B11 B10 B12 105.6(4)
B12 B11 B10 B5 -100.6(4)
B7 B11 B10 B5 -63.2(4)
B6 B11 B10 B5 39.4(3)
P2 B11 B10 B5 5.0(5)
B12 B11 B10 B6 -140.0(3)
B7 B11 B10 B6 -102.6(3)
P2 B11 B10 B6 -34.4(3)
C4 B5 B10 B9 -39.5(3)
B6 B5 B10 B9 -142.1(4)
Cl1 B5 B10 B9 98.9(3)
Co1 B5 B10 B9 -105.4(4)
C4 B5 B10 B12 -1.8(4)
B9 B5 B10 B12 37.7(3)
B6 B5 B10 B12 -104.4(4)
Cl1 B5 B10 B12 136.7(3)
Co1 B5 B10 B12 -67.6(4)
C4 B5 B10 B11 61.7(4)
B9 B5 B10 B11 101.2(4)
B6 B5 B10 B11 -41.0(3)
Cl1 B5 B10 B11 -159.9(3)
Co1 B5 B10 B11 -4.2(5)
C4 B5 B10 B6 102.6(3)
B9 B5 B10 B6 142.1(4)
Cl1 B5 B10 B6 -118.9(4)
Co1 B5 B10 B6 36.8(3)
B5 B6 B10 B9 34.5(3)
B11 B6 B10 B9 -101.7(4)
P2 B6 B10 B9 -68.6(4)
Co1 B6 B10 B9 0.7(5)
B5 B6 B10 B12 99.6(4)
B11 B6 B10 B12 -36.6(3)
P2 B6 B10 B12 -3.5(4)
Co1 B6 B10 B12 65.8(4)
B5 B6 B10 B11 136.1(4)
P2 B6 B10 B11 33.1(3)
Co1 B6 B10 B11 102.4(3)
B11 B6 B10 B5 -136.1(4)
P2 B6 B10 B5 -103.0(3)
Co1 B6 B10 B5 -33.8(3)
C4 C8 B9 B10 -100.2(3)
B7 C8 B9 B10 3.8(4)
B12 C8 B9 B10 40.0(3)
B3 C8 B9 B10 -70.3(4)
B7 C8 B9 C4 104.0(4)
B12 C8 B9 C4 140.3(3)
B3 C8 B9 C4 30.0(3)
C4 C8 B9 B12 -140.3(3)
B7 C8 B9 B12 -36.3(3)
B3 C8 B9 B12 -110.3(4)
C4 C8 B9 B5 -36.3(3)
B7 C8 B9 B5 67.7(4)
B12 C8 B9 B5 104.0(4)
B3 C8 B9 B5 -6.3(4)
B12 B10 B9 C8 -38.8(3)
B11 B10 B9 C8 -2.6(4)
B5 B10 B9 C8 99.3(3)
B6 B10 B9 C8 65.0(4)
B12 B10 B9 C4 -98.7(4)
B11 B10 B9 C4 -62.4(4)
B5 B10 B9 C4 39.4(3)
B6 B10 B9 C4 5.1(5)
B11 B10 B9 B12 36.3(3)
B5 B10 B9 B12 138.2(4)
B6 B10 B9 B12 103.8(4)
B12 B10 B9 B5 -138.2(4)
B11 B10 B9 B5 -101.9(4)
B6 B10 B9 B5 -34.3(3)
B3 C4 B9 C8 -30.5(3)
B5 C4 B9 C8 -138.0(3)
Co1 C4 B9 C8 -107.7(3)
C8 C4 B9 B10 97.2(4)
B3 C4 B9 B10 66.6(4)
B5 C4 B9 B10 -40.9(3)
Co1 C4 B9 B10 -10.5(4)
C8 C4 B9 B12 34.2(3)
B3 C4 B9 B12 3.7(5)
B5 C4 B9 B12 -103.8(4)
Co1 C4 B9 B12 -73.5(4)
C8 C4 B9 B5 138.0(3)
B3 C4 B9 B5 107.5(3)
Co1 C4 B9 B5 30.3(3)
C4 B5 B9 C8 35.7(3)
B6 B5 B9 C8 -64.4(4)
B10 B5 B9 C8 -98.7(4)
Cl1 B5 B9 C8 151.8(3)
Co1 B5 B9 C8 8.6(4)
C4 B5 B9 B10 134.5(3)
B6 B5 B9 B10 34.3(3)
Cl1 B5 B9 B10 -109.5(4)
Co1 B5 B9 B10 107.3(3)
B6 B5 B9 C4 -100.1(4)
B10 B5 B9 C4 -134.5(3)
Cl1 B5 B9 C4 116.0(3)
Co1 B5 B9 C4 -27.1(3)
C4 B5 B9 B12 96.5(4)
B6 B5 B9 B12 -3.6(5)
B10 B5 B9 B12 -38.0(4)
Cl1 B5 B9 B12 -147.5(3)
Co1 B5 B9 B12 69.4(4)
C4 C8 B7 B12 103.7(4)
B3 C8 B7 B12 142.8(4)
B9 C8 B7 B12 35.7(3)
C4 C8 B7 B11 64.7(4)
B12 C8 B7 B11 -39.0(3)
B3 C8 B7 B11 103.8(3)
B9 C8 B7 B11 -3.3(4)
C4 C8 B7 B3 -39.1(3)
B12 C8 B7 B3 -142.8(4)
B9 C8 B7 B3 -107.0(4)
C4 C8 B7 P2 -2.5(4)
B12 C8 B7 P2 -106.2(4)
B3 C8 B7 P2 36.6(3)
B9 C8 B7 P2 -70.4(4)
B12 B11 B7 C8 38.8(3)
B10 B11 B7 C8 1.4(4)
B6 B11 B7 C8 -61.8(4)
P2 B11 B7 C8 -106.7(3)
B10 B11 B7 B12 -37.4(3)
B6 B11 B7 B12 -100.6(4)
P2 B11 B7 B12 -145.6(3)
B12 B11 B7 B3 98.9(4)
B10 B11 B7 B3 61.5(4)
B6 B11 B7 B3 -1.7(4)
P2 B11 B7 B3 -46.6(3)
B12 B11 B7 P2 145.6(3)
B10 B11 B7 P2 108.2(3)
B6 B11 B7 P2 45.0(2)
C4 B3 B7 C8 35.8(3)
Co1 B3 B7 C8 102.1(3)
P2 B3 B7 C8 141.6(3)
C4 B3 B7 B12 3.2(4)
C8 B3 B7 B12 -32.7(3)
Co1 B3 B7 B12 69.5(4)
P2 B3 B7 B12 108.9(3)
C4 B3 B7 B11 -58.9(4)
C8 B3 B7 B11 -94.7(3)
Co1 B3 B7 B11 7.4(4)
P2 B3 B7 B11 46.9(3)
C4 B3 B7 P2 -105.8(3)
C8 B3 B7 P2 -141.6(3)
Co1 B3 B7 P2 -39.4(2)
B11 P2 B7 C8 95.7(4)
B3 P2 B7 C8 -34.2(3)
B6 P2 B7 C8 58.3(3)
Co1 P2 B7 C8 -1.7(3)
B11 P2 B7 B12 32.0(3)
B3 P2 B7 B12 -97.9(3)
B6 P2 B7 B12 -5.4(3)
Co1 P2 B7 B12 -65.4(3)
B3 P2 B7 B11 -129.8(3)
B6 P2 B7 B11 -37.3(2)
Co1 P2 B7 B11 -97.4(2)
B11 P2 B7 B3 129.8(3)
B6 P2 B7 B3 92.5(2)
Co1 P2 B7 B3 32.5(2)
C4 C8 B12 B11 -65.3(4)
B7 C8 B12 B11 40.6(3)
B3 C8 B12 B11 1.6(5)
B9 C8 B12 B11 -102.5(4)
C4 C8 B12 B10 -2.4(4)
B7 C8 B12 B10 103.4(4)
B3 C8 B12 B10 64.4(4)
B9 C8 B12 B10 -39.6(3)
C4 C8 B12 B9 37.2(3)
B7 C8 B12 B9 143.1(4)
B3 C8 B12 B9 104.1(4)
C4 C8 B12 B7 -105.8(4)
B3 C8 B12 B7 -39.0(4)
B9 C8 B12 B7 -143.1(4)
B10 B11 B12 C8 99.0(4)
B7 B11 B12 C8 -39.1(3)
B6 B11 B12 C8 63.3(4)
P2 B11 B12 C8 -5.3(5)
B7 B11 B12 B10 -138.1(3)
B6 B11 B12 B10 -35.8(3)
P2 B11 B12 B10 -104.4(3)
B10 B11 B12 B9 35.9(3)
B7 B11 B12 B9 -102.2(4)
B6 B11 B12 B9 0.2(5)
P2 B11 B12 B9 -68.5(4)
B10 B11 B12 B7 138.1(3)
B6 B11 B12 B7 102.4(3)
P2 B11 B12 B7 33.7(3)
B9 B10 B12 C8 40.1(3)
B11 B10 B12 C8 -99.4(4)
B5 B10 B12 C8 2.5(4)
B6 B10 B12 C8 -61.4(4)
B9 B10 B12 B11 139.6(3)
B5 B10 B12 B11 102.0(3)
B6 B10 B12 B11 38.0(3)
B11 B10 B12 B9 -139.6(3)
B5 B10 B12 B9 -37.6(3)
B6 B10 B12 B9 -101.5(3)
B9 B10 B12 B7 101.2(4)
B11 B10 B12 B7 -38.3(3)
B5 B10 B12 B7 63.7(4)
B6 B10 B12 B7 -0.3(4)
B10 B9 B12 C8 -134.2(3)
C4 B9 B12 C8 -34.0(3)
B5 B9 B12 C8 -95.7(4)
C8 B9 B12 B11 97.8(4)
B10 B9 B12 B11 -36.4(3)
C4 B9 B12 B11 63.8(4)
B5 B9 B12 B11 2.1(5)
C8 B9 B12 B10 134.2(3)
C4 B9 B12 B10 100.2(3)
B5 B9 B12 B10 38.5(3)
C8 B9 B12 B7 32.7(3)
B10 B9 B12 B7 -101.5(4)
C4 B9 B12 B7 -1.3(5)
B5 B9 B12 B7 -63.0(5)
B11 B7 B12 C8 134.4(4)
B3 B7 B12 C8 32.3(3)
P2 B7 B12 C8 100.5(3)
C8 B7 B12 B11 -134.4(4)
B3 B7 B12 B11 -102.1(3)
P2 B7 B12 B11 -33.8(3)
C8 B7 B12 B10 -96.5(4)
B11 B7 B12 B10 37.9(3)
B3 B7 B12 B10 -64.2(4)
P2 B7 B12 B10 4.0(4)
C8 B7 B12 B9 -33.5(3)
B11 B7 B12 B9 100.9(4)
B3 B7 B12 B9 -1.1(5)
P2 B7 B12 B9 67.1(4)
C4 Co1 C13 C16 -143.6(3)
C15 Co1 C13 C16 -48.9(2)
C14 Co1 C13 C16 -98.3(3)
B3 Co1 C13 C16 -36.2(6)
B5 Co1 C13 C16 166.3(2)
B6 Co1 C13 C16 113.5(2)
P2 Co1 C13 C16 54.5(3)
C4 Co1 C13 C14 -45.3(3)
C15 Co1 C13 C14 49.5(2)
C16 Co1 C13 C14 98.3(3)
B3 Co1 C13 C14 62.1(6)
B5 Co1 C13 C14 -95.4(2)
B6 Co1 C13 C14 -148.2(2)
P2 Co1 C13 C14 152.81(18)
C4 Co1 C13 C17 83.6(4)
C15 Co1 C13 C17 178.4(4)
C14 Co1 C13 C17 128.9(5)
C16 Co1 C13 C17 -132.8(5)
B3 Co1 C13 C17 -169.0(5)
B5 Co1 C13 C17 33.5(4)
B6 Co1 C13 C17 -19.3(4)
P2 Co1 C13 C17 -78.3(4)
C16 C13 C14 C15 0.7(3)
C17 C13 C14 C15 170.7(4)
Co1 C13 C14 C15 -67.3(2)
C16 C13 C14 C18 -168.4(5)
C17 C13 C14 C18 1.6(8)
Co1 C13 C14 C18 123.6(5)
C16 C13 C14 Co1 68.0(2)
C17 C13 C14 Co1 -122.0(5)
C4 Co1 C14 C15 -110.6(2)
C13 Co1 C14 C15 98.1(3)
C16 Co1 C14 C15 49.1(2)
B3 Co1 C14 C15 -59.9(3)
B5 Co1 C14 C15 -163.1(2)
B6 Co1 C14 C15 147.5(2)
P2 Co1 C14 C15 29.9(4)
C4 Co1 C14 C13 151.2(2)
C15 Co1 C14 C13 -98.1(3)
C16 Co1 C14 C13 -49.0(2)
B3 Co1 C14 C13 -158.1(3)
B5 Co1 C14 C13 98.8(3)
B6 Co1 C14 C13 49.4(3)
P2 Co1 C14 C13 -68.2(4)
C4 Co1 C14 C18 18.6(4)
C13 Co1 C14 C18 -132.6(5)
C15 Co1 C14 C18 129.3(5)
C16 Co1 C14 C18 178.4(4)
B3 Co1 C14 C18 69.3(4)
B5 Co1 C14 C18 -33.8(4)
B6 Co1 C14 C18 -83.2(4)
P2 Co1 C14 C18 159.2(3)
C13 C14 C15 C16 -0.7(3)
C18 C14 C15 C16 168.9(4)
Co1 C14 C15 C16 -67.5(2)
C13 C14 C15 C19 -167.7(5)
C18 C14 C15 C19 1.9(8)
Co1 C14 C15 C19 125.4(5)
C13 C14 C15 Co1 66.9(2)
C18 C14 C15 Co1 -123.5(5)
C4 Co1 C15 C16 -177.2(2)
C13 Co1 C15 C16 48.7(2)
C14 Co1 C15 C16 98.5(3)
B3 Co1 C15 C16 -126.9(2)
B5 Co1 C15 C16 128.6(3)
B6 Co1 C15 C16 -4.0(6)
P2 Co1 C15 C16 -68.5(2)
C4 Co1 C15 C14 84.3(3)
C13 Co1 C15 C14 -49.8(2)
C16 Co1 C15 C14 -98.5(3)
B3 Co1 C15 C14 134.6(2)
B5 Co1 C15 C14 30.1(4)
B6 Co1 C15 C14 -102.5(5)
P2 Co1 C15 C14 -167.05(19)
C4 Co1 C15 C19 -49.1(4)
C13 Co1 C15 C19 176.8(4)
C14 Co1 C15 C19 -133.4(4)
C16 Co1 C15 C19 128.1(5)
B3 Co1 C15 C19 1.2(4)
B5 Co1 C15 C19 -103.3(5)
B6 Co1 C15 C19 124.1(5)
P2 Co1 C15 C19 59.6(4)
C14 C13 C16 C15 -0.7(3)
C17 C13 C16 C15 -170.2(5)
Co1 C13 C16 C15 66.9(2)
C14 C13 C16 C20 168.8(4)
C17 C13 C16 C20 -0.7(8)
Co1 C13 C16 C20 -123.7(5)
C14 C13 C16 Co1 -67.6(2)
C17 C13 C16 Co1 122.9(5)
C14 C15 C16 C13 0.7(3)
C19 C15 C16 C13 168.7(4)
Co1 C15 C16 C13 -66.6(2)
C14 C15 C16 C20 -169.0(4)
C19 C15 C16 C20 -1.0(7)
Co1 C15 C16 C20 123.7(4)
C14 C15 C16 Co1 67.3(2)
C19 C15 C16 Co1 -124.7(5)
C4 Co1 C16 C13 105.7(4)
C15 Co1 C16 C13 99.4(3)
C14 Co1 C16 C13 49.9(2)
B3 Co1 C16 C13 166.3(2)
B5 Co1 C16 C13 -25.2(4)
B6 Co1 C16 C13 -82.2(3)
P2 Co1 C16 C13 -137.8(2)
C4 Co1 C16 C15 6.3(5)
C13 Co1 C16 C15 -99.4(3)
C14 Co1 C16 C15 -49.5(2)
B3 Co1 C16 C15 66.9(3)
B5 Co1 C16 C15 -124.6(3)
B6 Co1 C16 C15 178.4(2)
P2 Co1 C16 C15 122.8(2)
C4 Co1 C16 C20 -123.4(4)
C13 Co1 C16 C20 130.9(5)
C15 Co1 C16 C20 -129.7(5)
C14 Co1 C16 C20 -179.2(4)
B3 Co1 C16 C20 -62.8(4)
B5 Co1 C16 C20 105.6(4)
B6 Co1 C16 C20 48.6(4)
P2 Co1 C16 C20 -6.9(4)
C4A Co1A P2A B7A 4.46(18)
C16A Co1A P2A B7A -116.57(18)
C14A Co1A P2A B7A 172.4(2)
C13A Co1A P2A B7A -133.0(3)
C15A Co1A P2A B7A -156.74(18)
B5A Co1A P2A B7A 54.88(19)
B3A Co1A P2A B7A -31.2(2)
B6A Co1A P2A B7A 88.5(2)
C4A Co1A P2A B11A -50.41(18)
C16A Co1A P2A B11A -171.44(18)
C14A Co1A P2A B11A 117.52(19)
C13A Co1A P2A B11A 172.2(3)
C15A Co1A P2A B11A 148.39(17)
B5A Co1A P2A B11A 0.00(18)
B3A Co1A P2A B11A -86.0(2)
B6A Co1A P2A B11A 33.59(19)
C4A Co1A P2A B3A 35.6(2)
C16A Co1A P2A B3A -85.4(2)
C14A Co1A P2A B3A -156.4(2)
C13A Co1A P2A B3A -101.8(3)
C15A Co1A P2A B3A -125.6(2)
B5A Co1A P2A B3A 86.0(2)
B6A Co1A P2A B3A 119.6(2)
C4A Co1A P2A B6A -84.00(18)
C16A Co1A P2A B6A 154.97(19)
C14A Co1A P2A B6A 83.9(2)
C13A Co1A P2A B6A 138.6(3)
C15A Co1A P2A B6A 114.80(18)
B5A Co1A P2A B6A -33.58(19)
B3A Co1A P2A B6A -119.6(2)
C16A Co1A C4A C8A 112.5(3)
C14A Co1A C4A C8A -172.7(3)
C13A Co1A C4A C8A 156.0(3)
C15A Co1A C4A C8A 113.7(5)
B5A Co1A C4A C8A -101.0(3)
B3A Co1A C4A C8A 32.9(3)
B6A Co1A C4A C8A -62.9(3)
P2A Co1A C4A C8A -6.6(3)
C16A Co1A C4A B5A -146.5(2)
C14A Co1A C4A B5A -71.7(3)
C13A Co1A C4A B5A -103.0(2)
C15A Co1A C4A B5A -145.3(4)
B3A Co1A C4A B5A 133.9(3)
B6A Co1A C4A B5A 38.1(2)
P2A Co1A C4A B5A 94.37(19)
C16A Co1A C4A B9A -176.8(3)
C14A Co1A C4A B9A -102.0(4)
C13A Co1A C4A B9A -133.3(3)
C15A Co1A C4A B9A -175.6(4)
B5A Co1A C4A B9A -30.3(3)
B3A Co1A C4A B9A 103.6(4)
B6A Co1A C4A B9A 7.8(3)
P2A Co1A C4A B9A 64.1(3)
C16A Co1A C4A B3A 79.6(2)
C14A Co1A C4A B3A 154.4(2)
C13A Co1A C4A B3A 123.1(2)
C15A Co1A C4A B3A 80.8(5)
B5A Co1A C4A B3A -133.9(3)
B6A Co1A C4A B3A -95.8(2)
P2A Co1A C4A B3A -39.5(2)
B5A C4A C8A B12A 1.9(5)
B9A C4A C8A B12A -39.4(3)
B3A C4A C8A B12A 110.1(4)
Co1A C4A C8A B12A 75.2(4)
B5A C4A C8A B9A 41.3(3)
B3A C4A C8A B9A 149.5(3)
Co1A C4A C8A B9A 114.6(3)
B5A C4A C8A B7A -67.1(4)
B9A C4A C8A B7A -108.3(4)
B3A C4A C8A B7A 41.2(3)
Co1A C4A C8A B7A 6.2(4)
B5A C4A C8A B3A -108.3(3)
B9A C4A C8A B3A -149.5(3)
Co1A C4A C8A B3A -35.0(3)
B7A P2A B6A B5A -59.5(3)
B11A P2A B6A B5A -97.2(3)
B3A P2A B6A B5A -5.5(3)
Co1A P2A B6A B5A 41.4(2)
B7A P2A B6A B10A 3.8(3)
B11A P2A B6A B10A -33.9(2)
B3A P2A B6A B10A 57.9(3)
Co1A P2A B6A B10A 104.8(2)
B7A P2A B6A B11A 37.7(2)
B3A P2A B6A B11A 91.7(2)
Co1A P2A B6A B11A 138.6(2)
B7A P2A B6A Co1A -100.98(15)
B11A P2A B6A Co1A -138.6(2)
B3A P2A B6A Co1A -46.89(16)
C4A Co1A B6A B5A -37.5(2)
C16A Co1A B6A B5A 152.7(4)
C14A Co1A B6A B5A 100.1(2)
C13A Co1A B6A B5A 71.0(3)
C15A Co1A B6A B5A 143.9(2)
B3A Co1A B6A B5A -87.8(2)
P2A Co1A B6A B5A -135.1(2)
C4A Co1A B6A B10A -4.9(3)
C16A Co1A B6A B10A -174.7(4)
C14A Co1A B6A B10A 132.7(3)
C13A Co1A B6A B10A 103.6(3)
C15A Co1A B6A B10A 176.5(3)
B5A Co1A B6A B10A 32.6(3)
B3A Co1A B6A B10A -55.2(3)
P2A Co1A B6A B10A -102.6(3)
C4A Co1A B6A B11A 58.2(3)
C16A Co1A B6A B11A -111.6(4)
C14A Co1A B6A B11A -164.2(3)
C13A Co1A B6A B11A 166.7(2)
C15A Co1A B6A B11A -120.4(3)
B5A Co1A B6A B11A 95.7(3)
B3A Co1A B6A B11A 7.8(3)
P2A Co1A B6A B11A -39.5(2)
C4A Co1A B6A P2A 97.66(15)
C16A Co1A B6A P2A -72.1(5)
C14A Co1A B6A P2A -124.76(15)
C13A Co1A B6A P2A -153.8(2)
C15A Co1A B6A P2A -80.95(17)
B5A Co1A B6A P2A 135.1(2)
B3A Co1A B6A P2A 47.32(17)
C8A C4A B5A B10A -2.2(4)
B9A C4A B5A B10A 37.1(3)
B3A C4A B5A B10A -68.2(4)
Co1A C4A B5A B10A -115.1(3)
C8A C4A B5A B6A 62.1(4)
B9A C4A B5A B6A 101.4(3)
B3A C4A B5A B6A -3.9(5)
Co1A C4A B5A B6A -50.7(3)
C8A C4A B5A B9A -39.3(3)
B3A C4A B5A B9A -105.3(4)
Co1A C4A B5A B9A -152.2(3)
C8A C4A B5A Cl1A -135.1(3)
B9A C4A B5A Cl1A -95.8(4)
B3A C4A B5A Cl1A 159.0(3)
Co1A C4A B5A Cl1A 112.1(3)
C8A C4A B5A Co1A 112.9(3)
B9A C4A B5A Co1A 152.2(3)
B3A C4A B5A Co1A 46.9(3)
B10A B6A B5A C4A -95.6(3)
B11A B6A B5A C4A -59.6(4)
P2A B6A B5A C4A 6.1(4)
Co1A B6A B5A C4A 48.6(3)
B11A B6A B5A B10A 36.1(3)
P2A B6A B5A B10A 101.7(3)
Co1A B6A B5A B10A 144.2(3)
B10A B6A B5A B9A -33.5(3)
B11A B6A B5A B9A 2.6(4)
P2A B6A B5A B9A 68.3(4)
Co1A B6A B5A B9A 110.8(3)
B10A B6A B5A Cl1A 103.0(4)
B11A B6A B5A Cl1A 139.1(3)
P2A B6A B5A Cl1A -155.2(3)
Co1A B6A B5A Cl1A -112.7(4)
B10A B6A B5A Co1A -144.2(3)
B11A B6A B5A Co1A -108.2(3)
P2A B6A B5A Co1A -42.51(19)
C16A Co1A B5A C4A 73.5(4)
C14A Co1A B5A C4A 136.5(2)
C13A Co1A B5A C4A 92.3(2)
C15A Co1A B5A C4A 157.8(3)
B3A Co1A B5A C4A -33.8(2)
B6A Co1A B5A C4A -127.6(3)
P2A Co1A B5A C4A -91.22(18)
C4A Co1A B5A B10A 91.9(3)
C16A Co1A B5A B10A 165.4(3)
C14A Co1A B5A B10A -131.6(3)
C13A Co1A B5A B10A -175.8(3)
C15A Co1A B5A B10A -110.3(4)
B3A Co1A B5A B10A 58.1(3)
B6A Co1A B5A B10A -35.7(3)
P2A Co1A B5A B10A 0.7(3)
C4A Co1A B5A B6A 127.6(3)
C16A Co1A B5A B6A -158.9(3)
C14A Co1A B5A B6A -95.8(2)
C13A Co1A B5A B6A -140.1(2)
C15A Co1A B5A B6A -74.6(3)
B3A Co1A B5A B6A 93.8(2)
P2A Co1A B5A B6A 36.4(2)
C4A Co1A B5A B9A 26.2(3)
C16A Co1A B5A B9A 99.7(4)
C14A Co1A B5A B9A 162.8(3)
C13A Co1A B5A B9A 118.5(3)
C15A Co1A B5A B9A -176.0(3)
B3A Co1A B5A B9A -7.6(3)
B6A Co1A B5A B9A -101.4(3)
P2A Co1A B5A B9A -65.0(3)
C4A Co1A B5A Cl1A -111.2(3)
C16A Co1A B5A Cl1A -37.7(5)
C14A Co1A B5A Cl1A 25.3(3)
C13A Co1A B5A Cl1A -18.9(3)
C15A Co1A B5A Cl1A 46.6(4)
B3A Co1A B5A Cl1A -145.0(3)
B6A Co1A B5A Cl1A 121.2(4)
P2A Co1A B5A Cl1A 157.6(2)
B12A C8A B3A C4A -101.4(4)
B9A C8A B3A C4A -29.5(3)
B7A C8A B3A C4A -138.4(3)
C4A C8A B3A B7A 138.4(3)
B12A C8A B3A B7A 37.0(4)
B9A C8A B3A B7A 108.9(4)
C4A C8A B3A Co1A 32.2(2)
B12A C8A B3A Co1A -69.2(4)
B9A C8A B3A Co1A 2.7(4)
B7A C8A B3A Co1A -106.2(3)
C4A C8A B3A P2A 102.8(3)
B12A C8A B3A P2A 1.4(5)
B9A C8A B3A P2A 73.3(4)
B7A C8A B3A P2A -35.6(3)
B5A C4A B3A C8A 99.7(3)
B9A C4A B3A C8A 28.5(3)
Co1A C4A B3A C8A 146.6(2)
C8A C4A B3A B7A -35.0(3)
B5A C4A B3A B7A 64.7(4)
B9A C4A B3A B7A -6.5(4)
Co1A C4A B3A B7A 111.6(3)
C8A C4A B3A Co1A -146.6(2)
B5A C4A B3A Co1A -46.8(3)
B9A C4A B3A Co1A -118.0(3)
C8A C4A B3A P2A -99.8(3)
B5A C4A B3A P2A -0.1(4)
B9A C4A B3A P2A -71.3(4)
Co1A C4A B3A P2A 46.7(2)
C4A Co1A B3A C8A -30.7(2)
C16A Co1A B3A C8A -147.1(3)
C14A Co1A B3A C8A -149.0(5)
C13A Co1A B3A C8A -109.7(3)
C15A Co1A B3A C8A 175.2(2)
B5A Co1A B3A C8A 2.9(3)
B6A Co1A B3A C8A 54.0(3)
P2A Co1A B3A C8A 100.7(3)
C16A Co1A B3A C4A -116.4(2)
C14A Co1A B3A C4A -118.4(5)
C13A Co1A B3A C4A -79.1(3)
C15A Co1A B3A C4A -154.1(2)
B5A Co1A B3A C4A 33.6(2)
B6A Co1A B3A C4A 84.7(2)
P2A Co1A B3A C4A 131.4(2)
C4A Co1A B3A B7A -93.6(4)
C16A Co1A B3A B7A 150.0(3)
C14A Co1A B3A B7A 148.0(4)
C13A Co1A B3A B7A -172.7(3)
C15A Co1A B3A B7A 112.3(3)
B5A Co1A B3A B7A -60.1(3)
B6A Co1A B3A B7A -9.0(3)
P2A Co1A B3A B7A 37.7(2)
C4A Co1A B3A P2A -131.4(2)
C16A Co1A B3A P2A 112.26(15)
C14A Co1A B3A P2A 110.3(5)
C13A Co1A B3A P2A 149.58(16)
C15A Co1A B3A P2A 74.54(19)
B5A Co1A B3A P2A -97.77(15)
B6A Co1A B3A P2A -46.68(15)
B7A P2A B3A C8A 33.5(3)
B11A P2A B3A C8A -4.3(3)
B6A P2A B3A C8A -58.9(3)
Co1A P2A B3A C8A -107.6(3)
B7A P2A B3A C4A 95.8(3)
B11A P2A B3A C4A 58.0(3)
B6A P2A B3A C4A 3.3(3)
Co1A P2A B3A C4A -45.4(2)
B11A P2A B3A B7A -37.8(2)
B6A P2A B3A B7A -92.5(2)
Co1A P2A B3A B7A -141.2(3)
B7A P2A B3A Co1A 141.2(3)
B11A P2A B3A Co1A 103.37(16)
B6A P2A B3A Co1A 48.69(16)
B5A B6A B11A B12A -1.4(4)
B10A B6A B11A B12A 35.2(3)
P2A B6A B11A B12A -106.7(3)
Co1A B6A B11A B12A -66.6(4)
B5A B6A B11A B10A -36.5(3)
P2A B6A B11A B10A -141.9(3)
Co1A B6A B11A B10A -101.7(3)
B5A B6A B11A B7A 60.5(4)
B10A B6A B11A B7A 97.1(3)
P2A B6A B11A B7A -44.8(2)
Co1A B6A B11A B7A -4.6(4)
B5A B6A B11A P2A 105.3(3)
B10A B6A B11A P2A 141.9(3)
Co1A B6A B11A P2A 40.14(19)
B7A P2A B11A B12A -32.0(3)
B3A P2A B11A B12A 6.1(3)
B6A P2A B11A B12A 98.8(4)
Co1A P2A B11A B12A 62.9(3)
B7A P2A B11A B10A -95.6(3)
B3A P2A B11A B10A -57.5(3)
B6A P2A B11A B10A 35.2(2)
Co1A P2A B11A B10A -0.6(3)
B3A P2A B11A B7A 38.1(2)
B6A P2A B11A B7A 130.7(3)
Co1A P2A B11A B7A 94.9(2)
B7A P2A B11A B6A -130.7(3)
B3A P2A B11A B6A -92.7(2)
Co1A P2A B11A B6A -35.82(18)
C4A B5A B10A B9A -37.3(3)
B6A B5A B10A B9A -142.1(3)
Cl1A B5A B10A B9A 97.8(3)
Co1A B5A B10A B9A -104.3(3)
C4A B5A B10A B12A 1.9(4)
B6A B5A B10A B12A -102.8(4)
B9A B5A B10A B12A 39.2(3)
Cl1A B5A B10A B12A 137.0(3)
Co1A B5A B10A B12A -65.1(4)
C4A B5A B10A B11A 65.8(4)
B6A B5A B10A B11A -38.9(3)
B9A B5A B10A B11A 103.1(4)
Cl1A B5A B10A B11A -159.1(3)
Co1A B5A B10A B11A -1.1(4)
C4A B5A B10A B6A 104.7(4)
B9A B5A B10A B6A 142.1(3)
Cl1A B5A B10A B6A -120.2(3)
Co1A B5A B10A B6A 37.8(3)
B12A B11A B10A B9A -36.2(3)
B7A B11A B10A B9A 1.4(4)
B6A B11A B10A B9A 103.6(3)
P2A B11A B10A B9A 67.0(3)
B7A B11A B10A B12A 37.5(3)
B6A B11A B10A B12A 139.8(3)
P2A B11A B10A B12A 103.2(3)
B12A B11A B10A B5A -102.1(4)
B7A B11A B10A B5A -64.6(4)
B6A B11A B10A B5A 37.6(3)
P2A B11A B10A B5A 1.1(4)
B12A B11A B10A B6A -139.8(3)
B7A B11A B10A B6A -102.2(3)
P2A B11A B10A B6A -36.5(2)
B5A B6A B10A B9A 35.4(3)
B11A B6A B10A B9A -102.6(4)
P2A B6A B10A B9A -67.0(4)
Co1A B6A B10A B9A 1.9(4)
B5A B6A B10A B12A 101.3(4)
B11A B6A B10A B12A -36.6(3)
P2A B6A B10A B12A -1.1(4)
Co1A B6A B10A B12A 67.8(4)
B11A B6A B10A B5A -138.0(3)
P2A B6A B10A B5A -102.4(3)
Co1A B6A B10A B5A -33.5(3)
B5A B6A B10A B11A 138.0(3)
P2A B6A B10A B11A 35.6(2)
Co1A B6A B10A B11A 104.5(3)
B12A C8A B9A C4A 138.9(3)
B7A C8A B9A C4A 103.5(4)
B3A C8A B9A C4A 29.4(3)
C4A C8A B9A B10A -99.7(3)
B12A C8A B9A B10A 39.2(3)
B7A C8A B9A B10A 3.7(4)
B3A C8A B9A B10A -70.3(4)
C4A C8A B9A B12A -138.9(3)
B7A C8A B9A B12A -35.4(3)
B3A C8A B9A B12A -109.5(4)
C4A C8A B9A B5A -37.0(3)
B12A C8A B9A B5A 102.0(3)
B7A C8A B9A B5A 66.5(4)
B3A C8A B9A B5A -7.5(4)
B5A C4A B9A C8A -136.4(3)
B3A C4A B9A C8A -28.8(3)
Co1A C4A B9A C8A -105.5(3)
C8A C4A B9A B10A 97.7(4)
B5A C4A B9A B10A -38.7(3)
B3A C4A B9A B10A 68.9(4)
Co1A C4A B9A B10A -7.8(5)
C8A C4A B9A B12A 35.6(3)
B5A C4A B9A B12A -100.9(3)
B3A C4A B9A B12A 6.8(4)
Co1A C4A B9A B12A -69.9(4)
C8A C4A B9A B5A 136.4(3)
B3A C4A B9A B5A 107.6(3)
Co1A C4A B9A B5A 31.0(3)
B12A B10A B9A C8A -38.6(3)
B5A B10A B9A C8A 98.6(3)
B11A B10A B9A C8A -3.0(4)
B6A B10A B9A C8A 64.2(4)
B12A B10A B9A C4A -99.9(4)
B5A B10A B9A C4A 37.4(3)
B11A B10A B9A C4A -64.2(4)
B6A B10A B9A C4A 2.9(4)
B5A B10A B9A B12A 137.2(4)
B11A B10A B9A B12A 35.6(3)
B6A B10A B9A B12A 102.7(4)
B12A B10A B9A B5A -137.2(4)
B11A B10A B9A B5A -101.6(3)
B6A B10A B9A B5A -34.5(3)
C4A B5A B9A C8A 37.6(3)
B10A B5A B9A C8A -98.6(3)
B6A B5A B9A C8A -63.6(4)
Cl1A B5A B9A C8A 151.9(3)
Co1A B5A B9A C8A 9.9(4)
B10A B5A B9A C4A -136.2(3)
B6A B5A B9A C4A -101.2(4)
Cl1A B5A B9A C4A 114.3(3)
Co1A B5A B9A C4A -27.7(3)
C4A B5A B9A B10A 136.2(3)
B6A B5A B9A B10A 35.0(3)
Cl1A B5A B9A B10A -109.5(3)
Co1A B5A B9A B10A 108.5(3)
C4A B5A B9A B12A 98.3(4)
B10A B5A B9A B12A -37.9(3)
B6A B5A B9A B12A -2.9(4)
Cl1A B5A B9A B12A -147.3(3)
Co1A B5A B9A B12A 70.7(4)
C4A C8A B7A B12A 103.9(4)
B9A C8A B7A B12A 35.6(3)
B3A C8A B7A B12A 143.2(3)
C4A C8A B7A B11A 65.4(4)
B12A C8A B7A B11A -38.5(3)
B9A C8A B7A B11A -2.9(4)
B3A C8A B7A B11A 104.7(3)
C4A C8A B7A B3A -39.3(3)
B12A C8A B7A B3A -143.2(3)
B9A C8A B7A B3A -107.5(4)
C4A C8A B7A P2A -2.1(4)
B12A C8A B7A P2A -106.0(3)
B9A C8A B7A P2A -70.4(4)
B3A C8A B7A P2A 37.2(3)
B12A B11A B7A C8A 38.1(3)
B10A B11A B7A C8A 0.8(4)
B6A B11A B7A C8A -61.6(4)
P2A B11A B7A C8A -106.9(3)
B10A B11A B7A B12A -37.3(3)
B6A B11A B7A B12A -99.8(4)
P2A B11A B7A B12A -145.0(3)
B12A B11A B7A B3A 98.2(4)
B10A B11A B7A B3A 60.9(4)
B6A B11A B7A B3A -1.5(4)
P2A B11A B7A B3A -46.8(3)
B12A B11A B7A P2A 145.0(3)
B10A B11A B7A P2A 107.7(3)
B6A B11A B7A P2A 45.3(2)
C4A B3A B7A C8A 35.7(3)
Co1A B3A B7A C8A 102.1(3)
P2A B3A B7A C8A 141.3(3)
C8A B3A B7A B12A -32.1(3)
C4A B3A B7A B12A 3.6(4)
Co1A B3A B7A B12A 70.0(4)
P2A B3A B7A B12A 109.1(3)
C8A B3A B7A B11A -94.5(4)
C4A B3A B7A B11A -58.8(4)
Co1A B3A B7A B11A 7.6(4)
P2A B3A B7A B11A 46.8(3)
C8A B3A B7A P2A -141.3(3)
C4A B3A B7A P2A -105.6(3)
Co1A B3A B7A P2A -39.2(2)
B11A P2A B7A C8A 96.0(4)
B3A P2A B7A C8A -34.4(3)
B6A P2A B7A C8A 57.8(3)
Co1A P2A B7A C8A -2.0(3)
B11A P2A B7A B12A 32.6(3)
B3A P2A B7A B12A -97.9(4)
B6A P2A B7A B12A -5.7(3)
Co1A P2A B7A B12A -65.4(3)
B3A P2A B7A B11A -130.4(3)
B6A P2A B7A B11A -38.2(2)
Co1A P2A B7A B11A -98.0(2)
B11A P2A B7A B3A 130.4(3)
B6A P2A B7A B3A 92.2(2)
Co1A P2A B7A B3A 32.4(2)
C4A C8A B12A B10A -0.6(5)
B9A C8A B12A B10A -39.1(3)
B7A C8A B12A B10A 105.2(4)
B3A C8A B12A B10A 67.3(5)
C4A C8A B12A B7A -105.8(4)
B9A C8A B12A B7A -144.3(3)
B3A C8A B12A B7A -38.0(4)
C4A C8A B12A B11A -65.0(5)
B9A C8A B12A B11A -103.5(4)
B7A C8A B12A B11A 40.8(3)
B3A C8A B12A B11A 2.8(5)
C4A C8A B12A B9A 38.5(3)
B7A C8A B12A B9A 144.3(3)
B3A C8A B12A B9A 106.3(4)
B9A B10A B12A C8A 38.6(3)
B5A B10A B12A C8A -0.9(4)
B11A B10A B12A C8A -102.2(4)
B6A B10A B12A C8A -64.5(4)
B9A B10A B12A B7A 100.3(4)
B5A B10A B12A B7A 60.9(4)
B11A B10A B12A B7A -40.5(3)
B6A B10A B12A B7A -2.8(4)
B9A B10A B12A B11A 140.8(3)
B5A B10A B12A B11A 101.4(3)
B6A B10A B12A B11A 37.7(3)
B5A B10A B12A B9A -39.4(3)
B11A B10A B12A B9A -140.8(3)
B6A B10A B12A B9A -103.1(3)
B11A B7A B12A C8A 135.2(4)
B3A B7A B12A C8A 31.9(3)
P2A B7A B12A C8A 100.7(3)
C8A B7A B12A B10A -94.9(4)
B11A B7A B12A B10A 40.3(3)
B3A B7A B12A B10A -63.0(4)
P2A B7A B12A B10A 5.8(4)
C8A B7A B12A B11A -135.2(4)
B3A B7A B12A B11A -103.3(3)
P2A B7A B12A B11A -34.5(3)
C8A B7A B12A B9A -31.6(3)
B11A B7A B12A B9A 103.6(4)
B3A B7A B12A B9A 0.3(4)
P2A B7A B12A B9A 69.1(4)
B10A B11A B12A C8A 97.2(4)
B7A B11A B12A C8A -39.2(3)
B6A B11A B12A C8A 61.5(4)
P2A B11A B12A C8A -6.0(5)
B7A B11A B12A B10A -136.5(3)
B6A B11A B12A B10A -35.7(3)
P2A B11A B12A B10A -103.2(3)
B10A B11A B12A B7A 136.5(3)
B6A B11A B12A B7A 100.7(3)
P2A B11A B12A B7A 33.3(3)
B10A B11A B12A B9A 35.4(3)
B7A B11A B12A B9A -101.1(4)
B6A B11A B12A B9A -0.4(5)
P2A B11A B12A B9A -67.8(4)
C4A B9A B12A C8A -35.9(3)
B10A B9A B12A C8A -134.8(3)
B5A B9A B12A C8A -96.4(3)
C8A B9A B12A B10A 134.8(3)
C4A B9A B12A B10A 98.9(3)
B5A B9A B12A B10A 38.4(3)
C8A B9A B12A B7A 31.8(3)
C4A B9A B12A B7A -4.1(4)
B10A B9A B12A B7A -102.9(4)
B5A B9A B12A B7A -64.5(4)
C8A B9A B12A B11A 98.4(4)
C4A B9A B12A B11A 62.4(4)
B10A B9A B12A B11A -36.4(3)
B5A B9A B12A B11A 2.0(5)
C4A Co1A C13A C14A 147.5(2)
C16A Co1A C13A C14A -98.9(3)
C15A Co1A C13A C14A -49.1(2)
B5A Co1A C13A C14A 95.4(3)
B3A Co1A C13A C14A -161.2(3)
B6A Co1A C13A C14A 44.5(3)
P2A Co1A C13A C14A -76.4(3)
C4A Co1A C13A C16A -113.6(2)
C14A Co1A C13A C16A 98.9(3)
C15A Co1A C13A C16A 49.8(2)
B5A Co1A C13A C16A -165.7(2)
B3A Co1A C13A C16A -62.4(3)
B6A Co1A C13A C16A 143.4(3)
P2A Co1A C13A C16A 22.5(4)
C4A Co1A C13A C17A 15.7(4)
C16A Co1A C13A C17A 129.3(5)
C14A Co1A C13A C17A -131.8(5)
C15A Co1A C13A C17A 179.1(4)
B5A Co1A C13A C17A -36.4(4)
B3A Co1A C13A C17A 66.9(4)
B6A Co1A C13A C17A -87.3(4)
P2A Co1A C13A C17A 151.8(3)
C16A C13A C14A C15A 0.8(3)
C17A C13A C14A C15A -168.5(5)
Co1A C13A C14A C15A 67.7(2)
C16A C13A C14A C18A 170.1(5)
C17A C13A C14A C18A 0.8(8)
Co1A C13A C14A C18A -123.0(5)
C16A C13A C14A Co1A -66.9(2)
C17A C13A C14A Co1A 123.8(5)
C4A Co1A C14A C13A -49.0(3)
C16A Co1A C14A C13A 49.5(2)
C15A Co1A C14A C13A 98.8(3)
B5A Co1A C14A C13A -98.8(2)
B3A Co1A C14A C13A 51.7(6)
B6A Co1A C14A C13A -152.1(2)
P2A Co1A C14A C13A 148.46(19)
C4A Co1A C14A C15A -147.9(2)
C16A Co1A C14A C15A -49.3(2)
C13A Co1A C14A C15A -98.8(3)
B5A Co1A C14A C15A 162.4(2)
B3A Co1A C14A C15A -47.1(6)
B6A Co1A C14A C15A 109.0(2)
P2A Co1A C14A C15A 49.6(3)
C4A Co1A C14A C18A 81.5(4)
C16A Co1A C14A C18A -179.9(4)
C13A Co1A C14A C18A 130.5(5)
C15A Co1A C14A C18A -130.6(5)
B5A Co1A C14A C18A 31.8(4)
B3A Co1A C14A C18A -177.7(5)
B6A Co1A C14A C18A -21.6(4)
P2A Co1A C14A C18A -81.0(4)
C13A C14A C15A C16A -0.8(3)
C18A C14A C15A C16A -170.1(5)
Co1A C14A C15A C16A 66.5(2)
C13A C14A C15A C19A 169.0(4)
C18A C14A C15A C19A -0.3(8)
Co1A C14A C15A C19A -123.7(5)
C13A C14A C15A Co1A -67.3(2)
C18A C14A C15A Co1A 123.4(5)
C4A Co1A C15A C14A 97.5(5)
C16A Co1A C15A C14A 99.0(3)
C13A Co1A C15A C14A 49.1(2)
B5A Co1A C15A C14A -31.1(4)
B3A Co1A C15A C14A 162.8(2)
B6A Co1A C15A C14A -86.3(3)
P2A Co1A C15A C14A -142.3(2)
C4A Co1A C15A C16A -1.6(5)
C14A Co1A C15A C16A -99.0(3)
C13A Co1A C15A C16A -50.0(2)
B5A Co1A C15A C16A -130.1(3)
B3A Co1A C15A C16A 63.7(3)
B6A Co1A C15A C16A 174.7(2)
P2A Co1A C15A C16A 118.6(2)
C4A Co1A C15A C19A -132.1(4)
C16A Co1A C15A C19A -130.5(5)
C14A Co1A C15A C19A 130.4(5)
C13A Co1A C15A C19A 179.5(4)
B5A Co1A C15A C19A 99.3(4)
B3A Co1A C15A C19A -66.8(4)
B6A Co1A C15A C19A 44.1(4)
P2A Co1A C15A C19A -11.9(4)
C14A C15A C16A C13A 0.8(3)
C19A C15A C16A C13A -169.0(4)
Co1A C15A C16A C13A 67.5(2)
C14A C15A C16A C20A 167.6(4)
C19A C15A C16A C20A -2.2(7)
Co1A C15A C16A C20A -125.7(5)
C14A C15A C16A Co1A -66.8(2)
C19A C15A C16A Co1A 123.5(5)
C14A C13A C16A C15A -0.8(3)
C17A C13A C16A C15A 168.8(5)
Co1A C13A C16A C15A -68.0(2)
C14A C13A C16A C20A -166.9(5)
C17A C13A C16A C20A 2.7(8)
Co1A C13A C16A C20A 125.9(5)
C14A C13A C16A Co1A 67.3(2)
C17A C13A C16A Co1A -123.1(5)
C4A Co1A C16A C15A 179.4(2)
C14A Co1A C16A C15A 48.8(2)
C13A Co1A C16A C15A 97.6(3)
B5A Co1A C16A C15A 124.5(3)
B3A Co1A C16A C15A -130.4(2)
B6A Co1A C16A C15A -12.0(5)
P2A Co1A C16A C15A -72.0(2)
C4A Co1A C16A C13A 81.7(3)
C14A Co1A C16A C13A -48.8(2)
C15A Co1A C16A C13A -97.6(3)
B5A Co1A C16A C13A 26.9(4)
B3A Co1A C16A C13A 131.9(2)
B6A Co1A C16A C13A -109.6(4)
P2A Co1A C16A C13A -169.68(18)
C4A Co1A C16A C20A -51.2(4)
C14A Co1A C16A C20A 178.3(4)
C13A Co1A C16A C20A -132.9(5)
C15A Co1A C16A C20A 129.4(5)
B5A Co1A C16A C20A -106.0(5)
B3A Co1A C16A C20A -1.0(4)
B6A Co1A C16A C20A 117.5(5)
P2A Co1A C16A C20A 57.4(4)
